data_4089485
loop_
_publ_author_name
'Plessow, Philipp N.'
'Weigel, Laura'
'Lindner, Ronald'
'Sch\"afer, Ansgar'
'Rominger, Frank'
'Limbach, Michael'
'Hofmann, Peter'

_publ_section_title
;
 Mechanistic Details of the Nickel-Mediated Formation of Acrylates from
 CO2, Ethylene and Methyl Iodide
;
_journal_issue 11
_journal_name_full Organometallics
_journal_page_first 3327
_journal_paper_doi 10.1021/om400262b
_journal_volume 32
_journal_year 2013
_chemical_formula_sum 'C22 H46 Ni O2 P2'
_chemical_formula_weight 463.24
_chemical_name_common 'D in manuscript'
_space_group_IT_number 14
_space_group_name_Hall '-P 2yn'
_space_group_name_H-M_alt 'P 1 21/n 1'
_symmetry_cell_setting monoclinic
_symmetry_space_group_name_H-M 'P 1 21/n 1'
_atom_sites_solution_hydrogens geom
_atom_sites_solution_primary direct
_atom_sites_solution_secondary difmap
_audit_creation_method SHELXL-97
_cell_angle_alpha 90.00
_cell_angle_beta 94.095(2)
_cell_angle_gamma 90.00
_cell_formula_units_Z 4
_cell_length_a 8.0740(9)
_cell_length_b 22.595(3)
_cell_length_c 13.9661(16)
_cell_measurement_reflns_used 7200
_cell_measurement_temperature 200(2)
_cell_measurement_theta_max 26.60
_cell_measurement_theta_min 2.32
_cell_volume 2541.4(5)
_computing_cell_refinement 'Bruker SAINT'
_computing_data_collection 'Bruker APEX2'
_computing_data_reduction 'Bruker SAINT'
_computing_molecular_graphics 'Bruker SHELXTL'
_computing_publication_material 'Bruker SHELXTL'
_computing_structure_refinement 'SHELXL-97 (Sheldrick, 2008)'
_computing_structure_solution 'SHELXS-97 (Sheldrick, 2008)'
_diffrn_ambient_temperature 200(2)
_diffrn_measured_fraction_theta_full 0.999
_diffrn_measured_fraction_theta_max 0.999
_diffrn_measurement_device_type 'Bruker APEX-II Quazar'
_diffrn_measurement_method '\f and \w scans'
_diffrn_radiation_monochromator mirror
_diffrn_radiation_source 'ImuS microsource'
_diffrn_radiation_type MoK\a
_diffrn_radiation_wavelength 0.71073
_diffrn_reflns_av_R_equivalents 0.0552
_diffrn_reflns_av_sigmaI/netI 0.0437
_diffrn_reflns_limit_h_max 10
_diffrn_reflns_limit_h_min -10
_diffrn_reflns_limit_k_max 27
_diffrn_reflns_limit_k_min -29
_diffrn_reflns_limit_l_max 17
_diffrn_reflns_limit_l_min -17
_diffrn_reflns_number 28964
_diffrn_reflns_theta_full 27.15
_diffrn_reflns_theta_max 27.15
_diffrn_reflns_theta_min 1.72
_exptl_absorpt_coefficient_mu 0.903
_exptl_absorpt_correction_T_max 0.9151
_exptl_absorpt_correction_T_min 0.8916
_exptl_absorpt_correction_type multi-scan
_exptl_absorpt_process_details
;
Sheldrick, G. M. (2008). <i>SADABS</i>. University of G\"ottingen, Germany.
;
_exptl_crystal_colour yellow
_exptl_crystal_density_diffrn 1.211
_exptl_crystal_density_method 'not measured'
_exptl_crystal_description polyhedron
_exptl_crystal_F_000 1008
_exptl_crystal_size_max 0.13
_exptl_crystal_size_mid 0.11
_exptl_crystal_size_min 0.10
_refine_diff_density_max 0.401
_refine_diff_density_min -0.271
_refine_diff_density_rms 0.062
_refine_ls_extinction_method none
_refine_ls_goodness_of_fit_ref 1.030
_refine_ls_hydrogen_treatment mixed
_refine_ls_matrix_type full
_refine_ls_number_parameters 256
_refine_ls_number_reflns 5631
_refine_ls_number_restraints 0
_refine_ls_restrained_S_all 1.030
_refine_ls_R_factor_all 0.0559
_refine_ls_R_factor_gt 0.0374
_refine_ls_shift/su_max 0.000
_refine_ls_shift/su_mean 0.000
_refine_ls_structure_factor_coef Fsqd
_refine_ls_weighting_details 'calc w=1/[\s^2^(Fo^2^)+(0.0335P)^2^+1.4766P] where P=(Fo^2^+2Fc^2^)/3'
_refine_ls_weighting_scheme calc
_refine_ls_wR_factor_gt 0.0813
_refine_ls_wR_factor_ref 0.0895
_reflns_number_gt 4337
_reflns_number_total 5631
_reflns_threshold_expression >2sigma(I)
_cod_data_source_file om400262b_si_002.cif
_cod_data_source_block lw21
_cod_depositor_comments
;
The following automatic conversions were performed:

data item '_symmetry_cell_setting' value 'Monoclinic' was changed to
'monoclinic' in accordance with the
/home/saulius/struct/COD-crude-data/automatic-downloads/DataCite-retrospective/ACS/depositions/lib/dictionaries/cif_core.dic
dictionary named 'cif_core.dic' version 2.4.2 last updated on
2011-04-26.

Automatic conversion script
Id: cif_fix_values 6909 2019-04-08 15:41:33Z antanas 
;
_cod_original_cell_volume 2541.3(5)
_cod_original_sg_symbol_H-M P2(1)/n
_cod_database_code 4089485

loop_
_symmetry_equiv_pos_as_xyz
'x, y, z'
'-x+1/2, y+1/2, -z+1/2'
'-x, -y, -z'
'x-1/2, -y-1/2, z-1/2'

loop_
_atom_site_label
_atom_site_type_symbol
_atom_site_fract_x
_atom_site_fract_y
_atom_site_fract_z
_atom_site_U_iso_or_equiv
_atom_site_adp_type
_atom_site_occupancy
_atom_site_symmetry_multiplicity
_atom_site_calc_flag
_atom_site_refinement_flags
Ni1 Ni 0.37517(3) 0.175675(12) 0.80419(2) 0.02217(9) Uani 1 1 d .
P1 P 0.19605(7) 0.12209(3) 0.71772(4) 0.02554(14) Uani 1 1 d .
P2 P 0.28925(7) 0.25767(3) 0.73932(4) 0.02415(14) Uani 1 1 d .
C1 C 0.5690(3) 0.19616(12) 0.8878(2) 0.0336(6) Uani 1 1 d .
H1A H 0.665(3) 0.2045(12) 0.8465(19) 0.043(8) Uiso 1 1 d .
H1B H 0.541(4) 0.2244(12) 0.938(2) 0.050(8) Uiso 1 1 d .
C2 C 0.5278(3) 0.13593(11) 0.90210(18) 0.0306(5) Uani 1 1 d .
H2 H 0.591(3) 0.1056(11) 0.8760(18) 0.030(7) Uiso 1 1 d .
C3 C 0.4337(3) 0.12006(11) 0.98269(18) 0.0326(6) Uani 1 1 d .
O3 O 0.3688(2) 0.15378(8) 1.03694(13) 0.0420(5) Uani 1 1 d .
O4 O 0.4231(2) 0.06046(8) 0.99393(14) 0.0464(5) Uani 1 1 d .
C4 C 0.3270(4) 0.04028(13) 1.0704(2) 0.0551(8) Uani 1 1 d .
H4A H 0.3280 -0.0031 1.0724 0.083 Uiso 1 1 calc R
H4B H 0.2124 0.0543 1.0594 0.083 Uiso 1 1 calc R
H4C H 0.3752 0.0559 1.1317 0.083 Uiso 1 1 calc R
C10 C 0.0567(3) 0.17634(11) 0.65246(18) 0.0329(6) Uani 1 1 d .
H10A H 0.0189 0.1597 0.5891 0.039 Uiso 1 1 calc R
H10B H -0.0426 0.1825 0.6889 0.039 Uiso 1 1 calc R
C11 C 0.0450(3) 0.07281(11) 0.77860(19) 0.0319(6) Uani 1 1 d .
C12 C -0.1159(3) 0.05833(14) 0.7184(2) 0.0523(8) Uani 1 1 d .
H12A H -0.1697 0.0952 0.6959 0.078 Uiso 1 1 calc R
H12B H -0.1907 0.0363 0.7577 0.078 Uiso 1 1 calc R
H12C H -0.0903 0.0342 0.6630 0.078 Uiso 1 1 calc R
C13 C 0.1307(4) 0.01566(11) 0.8130(2) 0.0476(7) Uani 1 1 d .
H13A H 0.2323 0.0252 0.8526 0.071 Uiso 1 1 calc R
H13B H 0.1590 -0.0077 0.7573 0.071 Uiso 1 1 calc R
H13C H 0.0559 -0.0072 0.8510 0.071 Uiso 1 1 calc R
C14 C -0.0020(3) 0.10690(12) 0.86792(19) 0.0383(6) Uani 1 1 d .
H14A H 0.0989 0.1166 0.9081 0.057 Uiso 1 1 calc R
H14B H -0.0750 0.0824 0.9046 0.057 Uiso 1 1 calc R
H14C H -0.0598 0.1435 0.8480 0.057 Uiso 1 1 calc R
C15 C 0.2899(3) 0.07756(12) 0.61954(19) 0.0385(6) Uani 1 1 d .
C16 C 0.3608(5) 0.12208(15) 0.5512(2) 0.0628(10) Uani 1 1 d .
H16A H 0.2705 0.1464 0.5215 0.094 Uiso 1 1 calc R
H16B H 0.4158 0.1009 0.5011 0.094 Uiso 1 1 calc R
H16C H 0.4414 0.1476 0.5870 0.094 Uiso 1 1 calc R
C17 C 0.4341(4) 0.04067(14) 0.6653(2) 0.0552(9) Uani 1 1 d .
H17A H 0.3912 0.0119 0.7098 0.083 Uiso 1 1 calc R
H17B H 0.5140 0.0668 0.7003 0.083 Uiso 1 1 calc R
H17C H 0.4891 0.0197 0.6150 0.083 Uiso 1 1 calc R
C18 C 0.1685(4) 0.03757(14) 0.5600(2) 0.0582(9) Uani 1 1 d .
H18A H 0.1217 0.0082 0.6021 0.087 Uiso 1 1 calc R
H18B H 0.2275 0.0173 0.5106 0.087 Uiso 1 1 calc R
H18C H 0.0788 0.0617 0.5294 0.087 Uiso 1 1 calc R
C20 C 0.1404(3) 0.23673(11) 0.63744(17) 0.0329(6) Uani 1 1 d .
H20A H 0.0537 0.2676 0.6289 0.039 Uiso 1 1 calc R
H20B H 0.2000 0.2352 0.5779 0.039 Uiso 1 1 calc R
C21 C 0.1649(3) 0.30500(11) 0.81996(18) 0.0309(5) Uani 1 1 d .
C22 C 0.1102(4) 0.36518(12) 0.7772(2) 0.0490(8) Uani 1 1 d .
H22A H 0.2084 0.3884 0.7640 0.074 Uiso 1 1 calc R
H22B H 0.0457 0.3865 0.8229 0.074 Uiso 1 1 calc R
H22C H 0.0415 0.3589 0.7173 0.074 Uiso 1 1 calc R
C23 C 0.0077(3) 0.27049(12) 0.8387(2) 0.0432(7) Uani 1 1 d .
H23A H 0.0383 0.2315 0.8652 0.065 Uiso 1 1 calc R
H23B H -0.0606 0.2655 0.7784 0.065 Uiso 1 1 calc R
H23C H -0.0555 0.2923 0.8846 0.065 Uiso 1 1 calc R
C24 C 0.2621(4) 0.31369(12) 0.91691(18) 0.0413(7) Uani 1 1 d .
H24A H 0.3635 0.3362 0.9078 0.062 Uiso 1 1 calc R
H24B H 0.2916 0.2750 0.9449 0.062 Uiso 1 1 calc R
H24C H 0.1936 0.3354 0.9602 0.062 Uiso 1 1 calc R
C25 C 0.4461(3) 0.30544(11) 0.68038(18) 0.0346(6) Uani 1 1 d .
C26 C 0.3707(4) 0.34854(13) 0.6043(2) 0.0518(8) Uani 1 1 d .
H26A H 0.3051 0.3264 0.5546 0.078 Uiso 1 1 calc R
H26B H 0.4599 0.3699 0.5751 0.078 Uiso 1 1 calc R
H26C H 0.2988 0.3769 0.6345 0.078 Uiso 1 1 calc R
C27 C 0.5528(4) 0.34001(12) 0.7570(2) 0.0423(7) Uani 1 1 d .
H27A H 0.4824 0.3678 0.7896 0.063 Uiso 1 1 calc R
H27B H 0.6392 0.3620 0.7263 0.063 Uiso 1 1 calc R
H27C H 0.6048 0.3123 0.8040 0.063 Uiso 1 1 calc R
C28 C 0.5607(4) 0.26300(13) 0.6313(2) 0.0486(8) Uani 1 1 d .
H28A H 0.4958 0.2401 0.5823 0.073 Uiso 1 1 calc R
H28B H 0.6136 0.2360 0.6792 0.073 Uiso 1 1 calc R
H28C H 0.6463 0.2857 0.6011 0.073 Uiso 1 1 calc R

loop_
_atom_site_aniso_label
_atom_site_aniso_U_11
_atom_site_aniso_U_22
_atom_site_aniso_U_33
_atom_site_aniso_U_23
_atom_site_aniso_U_13
_atom_site_aniso_U_12
Ni1 0.02011(15) 0.02375(16) 0.02257(15) -0.00004(12) 0.00088(11) -0.00331(12)
P1 0.0218(3) 0.0270(3) 0.0281(3) -0.0051(2) 0.0035(2) -0.0060(2)
P2 0.0267(3) 0.0255(3) 0.0201(3) 0.0011(2) 0.0007(2) -0.0042(2)
C1 0.0267(13) 0.0407(15) 0.0320(14) 0.0042(12) -0.0082(11) -0.0045(11)
C2 0.0241(13) 0.0347(14) 0.0323(14) 0.0038(11) -0.0014(10) 0.0045(11)
C3 0.0286(13) 0.0339(14) 0.0346(14) 0.0048(11) -0.0022(11) 0.0066(11)
O3 0.0469(12) 0.0401(11) 0.0402(11) -0.0026(9) 0.0096(9) 0.0057(9)
O4 0.0530(12) 0.0323(10) 0.0569(13) 0.0134(9) 0.0250(10) 0.0094(9)
C4 0.063(2) 0.0446(17) 0.061(2) 0.0189(15) 0.0315(17) 0.0043(15)
C10 0.0299(13) 0.0392(14) 0.0284(13) -0.0026(11) -0.0064(10) -0.0070(11)
C11 0.0246(12) 0.0305(13) 0.0417(15) -0.0023(11) 0.0093(11) -0.0066(10)
C12 0.0310(15) 0.061(2) 0.065(2) -0.0104(16) 0.0084(14) -0.0207(14)
C13 0.0523(18) 0.0306(15) 0.062(2) 0.0014(13) 0.0187(15) -0.0073(13)
C14 0.0338(14) 0.0379(15) 0.0452(16) -0.0001(12) 0.0168(12) -0.0047(12)
C15 0.0357(14) 0.0389(15) 0.0423(16) -0.0176(12) 0.0117(12) -0.0109(12)
C16 0.082(2) 0.060(2) 0.0514(19) -0.0193(16) 0.0412(18) -0.0206(18)
C17 0.0401(17) 0.0555(19) 0.072(2) -0.0270(16) 0.0218(16) 0.0023(14)
C18 0.058(2) 0.063(2) 0.054(2) -0.0335(16) 0.0117(16) -0.0200(17)
C20 0.0355(14) 0.0363(14) 0.0256(13) 0.0020(10) -0.0060(10) -0.0045(11)
C21 0.0345(14) 0.0282(13) 0.0300(13) -0.0019(10) 0.0026(11) 0.0018(11)
C22 0.058(2) 0.0323(15) 0.0564(19) 0.0029(13) 0.0044(15) 0.0122(14)
C23 0.0355(15) 0.0428(16) 0.0532(18) -0.0061(13) 0.0160(13) 0.0002(12)
C24 0.0455(16) 0.0483(17) 0.0303(14) -0.0097(12) 0.0053(12) 0.0011(13)
C25 0.0412(15) 0.0359(14) 0.0268(13) 0.0043(10) 0.0037(11) -0.0126(12)
C26 0.070(2) 0.0478(17) 0.0372(16) 0.0154(13) 0.0003(15) -0.0188(16)
C27 0.0437(16) 0.0424(16) 0.0409(16) 0.0029(12) 0.0041(13) -0.0158(13)
C28 0.0498(18) 0.0543(19) 0.0445(17) -0.0059(14) 0.0224(14) -0.0190(14)

loop_
_atom_type_symbol
_atom_type_description
_atom_type_scat_dispersion_real
_atom_type_scat_dispersion_imag
_atom_type_scat_source
C C 0.0033 0.0016 'International Tables Vol C Tables 4.2.6.8 and 6.1.1.4'
H H 0.0000 0.0000 'International Tables Vol C Tables 4.2.6.8 and 6.1.1.4'
O O 0.0106 0.0060 'International Tables Vol C Tables 4.2.6.8 and 6.1.1.4'
P P 0.1023 0.0942 'International Tables Vol C Tables 4.2.6.8 and 6.1.1.4'
Ni Ni 0.3393 1.1124 'International Tables Vol C Tables 4.2.6.8 and 6.1.1.4'

loop_
_geom_angle_atom_site_label_1
_geom_angle_atom_site_label_2
_geom_angle_atom_site_label_3
_geom_angle
C1 Ni1 C2 42.31(10)
C1 Ni1 P2 105.63(8)
C2 Ni1 P2 147.39(8)
C1 Ni1 P1 159.89(8)
C2 Ni1 P1 118.91(8)
P2 Ni1 P1 93.65(3)
C10 P1 C11 102.76(11)
C10 P1 C15 104.71(12)
C11 P1 C15 108.34(11)
C10 P1 Ni1 105.04(8)
C11 P1 Ni1 119.95(8)
C15 P1 Ni1 114.21(8)
C20 P2 C21 104.96(12)
C20 P2 C25 103.18(11)
C21 P2 C25 109.62(11)
C20 P2 Ni1 105.92(8)
C21 P2 Ni1 113.84(8)
C25 P2 Ni1 117.84(9)
C2 C1 Ni1 70.67(14)
C2 C1 H1A 117.0(15)
Ni1 C1 H1A 108.5(15)
C2 C1 H1B 116.8(17)
Ni1 C1 H1B 111.5(17)
H1A C1 H1B 121(2)
C1 C2 C3 119.3(2)
C1 C2 Ni1 67.02(13)
C3 C2 Ni1 108.22(17)
C1 C2 H2 120.2(15)
C3 C2 H2 116.7(15)
Ni1 C2 H2 112.9(15)
O3 C3 O4 120.9(2)
O3 C3 C2 127.0(2)
O4 C3 C2 112.1(2)
C3 O4 C4 116.2(2)
O4 C4 H4A 109.5
O4 C4 H4B 109.5
H4A C4 H4B 109.5
O4 C4 H4C 109.5
H4A C4 H4C 109.5
H4B C4 H4C 109.5
C20 C10 P1 113.19(16)
C20 C10 H10A 108.9
P1 C10 H10A 108.9
C20 C10 H10B 108.9
P1 C10 H10B 108.9
H10A C10 H10B 107.8
C13 C11 C12 109.9(2)
C13 C11 C14 107.5(2)
C12 C11 C14 107.7(2)
C13 C11 P1 110.24(17)
C12 C11 P1 115.26(19)
C14 C11 P1 105.88(16)
C11 C12 H12A 109.5
C11 C12 H12B 109.5
H12A C12 H12B 109.5
C11 C12 H12C 109.5
H12A C12 H12C 109.5
H12B C12 H12C 109.5
C11 C13 H13A 109.5
C11 C13 H13B 109.5
H13A C13 H13B 109.5
C11 C13 H13C 109.5
H13A C13 H13C 109.5
H13B C13 H13C 109.5
C11 C14 H14A 109.5
C11 C14 H14B 109.5
H14A C14 H14B 109.5
C11 C14 H14C 109.5
H14A C14 H14C 109.5
H14B C14 H14C 109.5
C16 C15 C18 107.6(3)
C16 C15 C17 108.2(2)
C18 C15 C17 110.0(2)
C16 C15 P1 106.79(19)
C18 C15 P1 115.50(19)
C17 C15 P1 108.48(19)
C15 C16 H16A 109.5
C15 C16 H16B 109.5
H16A C16 H16B 109.5
C15 C16 H16C 109.5
H16A C16 H16C 109.5
H16B C16 H16C 109.5
C15 C17 H17A 109.5
C15 C17 H17B 109.5
H17A C17 H17B 109.5
C15 C17 H17C 109.5
H17A C17 H17C 109.5
H17B C17 H17C 109.5
C15 C18 H18A 109.5
C15 C18 H18B 109.5
H18A C18 H18B 109.5
C15 C18 H18C 109.5
H18A C18 H18C 109.5
H18B C18 H18C 109.5
C10 C20 P2 112.76(16)
C10 C20 H20A 109.0
P2 C20 H20A 109.0
C10 C20 H20B 109.0
P2 C20 H20B 109.0
H20A C20 H20B 107.8
C23 C21 C24 107.1(2)
C23 C21 C22 107.4(2)
C24 C21 C22 110.2(2)
C23 C21 P2 107.24(17)
C24 C21 P2 109.80(17)
C22 C21 P2 114.73(18)
C21 C22 H22A 109.5
C21 C22 H22B 109.5
H22A C22 H22B 109.5
C21 C22 H22C 109.5
H22A C22 H22C 109.5
H22B C22 H22C 109.5
C21 C23 H23A 109.5
C21 C23 H23B 109.5
H23A C23 H23B 109.5
C21 C23 H23C 109.5
H23A C23 H23C 109.5
H23B C23 H23C 109.5
C21 C24 H24A 109.5
C21 C24 H24B 109.5
H24A C24 H24B 109.5
C21 C24 H24C 109.5
H24A C24 H24C 109.5
H24B C24 H24C 109.5
C28 C25 C26 108.1(2)
C28 C25 C27 107.7(2)
C26 C25 C27 109.5(2)
C28 C25 P2 106.38(17)
C26 C25 P2 114.68(19)
C27 C25 P2 110.20(17)
C25 C26 H26A 109.5
C25 C26 H26B 109.5
H26A C26 H26B 109.5
C25 C26 H26C 109.5
H26A C26 H26C 109.5
H26B C26 H26C 109.5
C25 C27 H27A 109.5
C25 C27 H27B 109.5
H27A C27 H27B 109.5
C25 C27 H27C 109.5
H27A C27 H27C 109.5
H27B C27 H27C 109.5
C25 C28 H28A 109.5
C25 C28 H28B 109.5
H28A C28 H28B 109.5
C25 C28 H28C 109.5
H28A C28 H28C 109.5
H28B C28 H28C 109.5

loop_
_geom_bond_atom_site_label_1
_geom_bond_atom_site_label_2
_geom_bond_distance
Ni1 C1 1.940(2)
Ni1 C2 1.989(2)
Ni1 P2 2.1551(7)
Ni1 P1 2.1832(7)
P1 C10 1.858(2)
P1 C11 1.897(2)
P1 C15 1.901(3)
P2 C20 1.857(2)
P2 C21 1.893(2)
P2 C25 1.896(3)
C1 C2 1.418(4)
C1 H1A 1.01(3)
C1 H1B 0.99(3)
C2 C3 1.447(4)
C2 H2 0.94(2)
C3 O3 1.219(3)
C3 O4 1.359(3)
O4 C4 1.439(3)
C4 H4A 0.9800
C4 H4B 0.9800
C4 H4C 0.9800
C10 C20 1.544(3)
C10 H10A 0.9900
C10 H10B 0.9900
C11 C13 1.526(4)
C11 C12 1.532(4)
C11 C14 1.537(3)
C12 H12A 0.9800
C12 H12B 0.9800
C12 H12C 0.9800
C13 H13A 0.9800
C13 H13B 0.9800
C13 H13C 0.9800
C14 H14A 0.9800
C14 H14B 0.9800
C14 H14C 0.9800
C15 C16 1.526(4)
C15 C18 1.533(4)
C15 C17 1.534(4)
C16 H16A 0.9800
C16 H16B 0.9800
C16 H16C 0.9800
C17 H17A 0.9800
C17 H17B 0.9800
C17 H17C 0.9800
C18 H18A 0.9800
C18 H18B 0.9800
C18 H18C 0.9800
C20 H20A 0.9900
C20 H20B 0.9900
C21 C23 1.528(4)
C21 C24 1.529(3)
C21 C22 1.537(3)
C22 H22A 0.9800
C22 H22B 0.9800
C22 H22C 0.9800
C23 H23A 0.9800
C23 H23B 0.9800
C23 H23C 0.9800
C24 H24A 0.9800
C24 H24B 0.9800
C24 H24C 0.9800
C25 C28 1.529(4)
C25 C26 1.535(4)
C25 C27 1.538(3)
C26 H26A 0.9800
C26 H26B 0.9800
C26 H26C 0.9800
C27 H27A 0.9800
C27 H27B 0.9800
C27 H27C 0.9800
C28 H28A 0.9800
C28 H28B 0.9800
C28 H28C 0.9800

loop_
_geom_torsion_atom_site_label_1
_geom_torsion_atom_site_label_2
_geom_torsion_atom_site_label_3
_geom_torsion_atom_site_label_4
_geom_torsion
C1 Ni1 P1 C10 -171.2(3)
C2 Ni1 P1 C10 170.40(12)
P2 Ni1 P1 C10 -7.65(9)
C1 Ni1 P1 C11 74.1(3)
C2 Ni1 P1 C11 55.64(13)
P2 Ni1 P1 C11 -122.40(9)
C1 Ni1 P1 C15 -57.0(3)
C2 Ni1 P1 C15 -75.45(13)
P2 Ni1 P1 C15 106.50(10)
C1 Ni1 P2 C20 165.81(13)
C2 Ni1 P2 C20 174.79(17)
P1 Ni1 P2 C20 -8.38(9)
C1 Ni1 P2 C21 -79.38(13)
C2 Ni1 P2 C21 -70.41(17)
P1 Ni1 P2 C21 106.42(9)
C1 Ni1 P2 C25 51.05(13)
C2 Ni1 P2 C25 60.03(17)
P1 Ni1 P2 C25 -123.14(9)
P2 Ni1 C1 C2 172.82(14)
P1 Ni1 C1 C2 -24.3(4)
Ni1 C1 C2 C3 -98.7(2)
P2 Ni1 C2 C1 -12.9(2)
P1 Ni1 C2 C1 170.71(14)
C1 Ni1 C2 C3 114.8(3)
P2 Ni1 C2 C3 101.88(19)
P1 Ni1 C2 C3 -74.50(19)
C1 C2 C3 O3 7.9(4)
Ni1 C2 C3 O3 -65.4(3)
C1 C2 C3 O4 -171.9(2)
Ni1 C2 C3 O4 114.8(2)
O3 C3 O4 C4 2.2(4)
C2 C3 O4 C4 -178.0(2)
C11 P1 C10 C20 152.43(18)
C15 P1 C10 C20 -94.43(19)
Ni1 P1 C10 C20 26.21(19)
C10 P1 C11 C13 164.33(19)
C15 P1 C11 C13 53.9(2)
Ni1 P1 C11 C13 -79.72(19)
C10 P1 C11 C12 39.3(2)
C15 P1 C11 C12 -71.2(2)
Ni1 P1 C11 C12 155.23(17)
C10 P1 C11 C14 -79.62(19)
C15 P1 C11 C14 169.92(17)
Ni1 P1 C11 C14 36.3(2)
C10 P1 C15 C16 51.7(2)
C11 P1 C15 C16 160.8(2)
Ni1 P1 C15 C16 -62.7(2)
C10 P1 C15 C18 -67.9(2)
C11 P1 C15 C18 41.2(3)
Ni1 P1 C15 C18 177.7(2)
C10 P1 C15 C17 168.04(18)
C11 P1 C15 C17 -82.8(2)
Ni1 P1 C15 C17 53.7(2)
P1 C10 C20 P2 -34.8(2)
C21 P2 C20 C10 -94.0(2)
C25 P2 C20 C10 151.18(19)
Ni1 P2 C20 C10 26.7(2)
C20 P2 C21 C23 51.5(2)
C25 P2 C21 C23 161.70(17)
Ni1 P2 C21 C23 -63.91(18)
C20 P2 C21 C24 167.49(18)
C25 P2 C21 C24 -82.3(2)
Ni1 P2 C21 C24 52.11(19)
C20 P2 C21 C22 -67.7(2)
C25 P2 C21 C22 42.5(2)
Ni1 P2 C21 C22 176.91(17)
C20 P2 C25 C28 -78.4(2)
C21 P2 C25 C28 170.23(18)
Ni1 P2 C25 C28 37.9(2)
C20 P2 C25 C26 41.0(2)
C21 P2 C25 C26 -70.4(2)
Ni1 P2 C25 C26 157.30(17)
C20 P2 C25 C27 165.19(19)
C21 P2 C25 C27 53.8(2)
Ni1 P2 C25 C27 -78.6(2)
